data_7242270
loop_
_publ_author_name
'Wang, Chen'
'Ying, Jun'
'Zhang, Xin-yue'
'Zhang, Bao-yue'
'Tian, Ai-xiang'
'Wang, Xiu-li'

_publ_section_title
;
 Multifunctional photoelectric sensors and catalysts for CO2RR and Cr(vi)
 solution based on a series of POM-based materials
;
_journal_issue 12
_journal_name_full CrystEngComm
_journal_page_first 2424
_journal_page_last 2431
_journal_paper_doi 10.1039/D0CE01811B
_journal_volume 23
_journal_year 2021
_chemical_formula_moiety 'C64 H68 Ge2 N16 Ni4 O82 S16 W24, 4(H2 O)'
_chemical_formula_sum 'C64 H76 Ge2 N16 Ni4 O86 S16 W24'
_chemical_formula_weight 7750.78
_space_group_crystal_system triclinic
_space_group_IT_number 2
_space_group_name_Hall '-P 1'
_space_group_name_H-M_alt 'P -1'
_atom_sites_solution_hydrogens mixed
_atom_sites_solution_primary iterative
_audit_creation_date 2020-04-17
_audit_creation_method
;
Olex2 1.2
(compiled 2018.05.29 svn.r3508 for OlexSys, GUI svn.r5506)
;
_audit_update_record
;
2020-08-27 deposited with the CCDC.	2021-02-15 downloaded from the CCDC.
;
_cell_angle_alpha 86.664(5)
_cell_angle_beta 87.320(5)
_cell_angle_gamma 69.631(5)
_cell_formula_units_Z 1
_cell_length_a 12.315(3)
_cell_length_b 15.474(4)
_cell_length_c 19.504(5)
_cell_measurement_reflns_used 2653
_cell_measurement_temperature 273(2)
_cell_measurement_theta_max 28.00
_cell_measurement_theta_min 2.47
_cell_volume 3477.0(15)
_computing_cell_refinement 'SAINT V8.18C (?, 2016)'
_computing_data_reduction 'SAINT V8.18C (?, 2016)'
_computing_molecular_graphics 'Olex2 (Dolomanov et al., 2009)'
_computing_publication_material 'Olex2 (Dolomanov et al., 2009)'
_computing_structure_refinement 'ShelXL (Sheldrick, 2015)'
_computing_structure_solution 'olex2.solve (Bourhis et al., 2015)'
_diffrn_ambient_temperature 273.15
_diffrn_measured_fraction_theta_full 0.999
_diffrn_measured_fraction_theta_max 0.990
_diffrn_measurement_device_type 'Bruker APEX-II CCD'
_diffrn_measurement_method '\f and \w scans'
_diffrn_radiation_monochromator graphite
_diffrn_radiation_type MoK\a
_diffrn_radiation_wavelength 0.71073
_diffrn_reflns_av_R_equivalents 0.0587
_diffrn_reflns_av_unetI/netI 0.1381
_diffrn_reflns_Laue_measured_fraction_full 0.999
_diffrn_reflns_Laue_measured_fraction_max 0.990
_diffrn_reflns_limit_h_max 16
_diffrn_reflns_limit_h_min -16
_diffrn_reflns_limit_k_max 8
_diffrn_reflns_limit_k_min -20
_diffrn_reflns_limit_l_max 25
_diffrn_reflns_limit_l_min -25
_diffrn_reflns_number 25091
_diffrn_reflns_point_group_measured_fraction_full 0.999
_diffrn_reflns_point_group_measured_fraction_max 0.990
_diffrn_reflns_theta_full 25.242
_diffrn_reflns_theta_max 28.099
_diffrn_reflns_theta_min 1.714
_diffrn_standards_number 0
_exptl_absorpt_coefficient_mu 21.047
_exptl_absorpt_correction_type none
_exptl_crystal_density_diffrn 3.701
_exptl_crystal_description block
_exptl_crystal_F_000 3468
_refine_diff_density_max 3.818
_refine_diff_density_min -3.369
_refine_diff_density_rms 0.450
_refine_ls_extinction_method none
_refine_ls_goodness_of_fit_ref 0.968
_refine_ls_hydrogen_treatment constr
_refine_ls_matrix_type full
_refine_ls_number_parameters 1100
_refine_ls_number_reflns 16787
_refine_ls_number_restraints 3942
_refine_ls_restrained_S_all 0.869
_refine_ls_R_factor_all 0.1395
_refine_ls_R_factor_gt 0.0565
_refine_ls_shift/su_max 0.001
_refine_ls_shift/su_mean 0.000
_refine_ls_structure_factor_coef Fsqd
_refine_ls_weighting_details 'w=1/[\s^2^(Fo^2^)+(0.0429P)^2^] where P=(Fo^2^+2Fc^2^)/3'
_refine_ls_weighting_scheme calc
_refine_ls_wR_factor_gt 0.1007
_refine_ls_wR_factor_ref 0.1282
_reflns_Friedel_coverage 0.000
_reflns_number_gt 9240
_reflns_number_total 16787
_reflns_threshold_expression 'I > 2\s(I)'
_cod_data_source_file d0ce01811b2.cif
_cod_data_source_block compound2
_cod_depositor_comments 'Adding full bibliography for 7242268--7242272.cif.'
_cod_original_cell_volume 3477.2(16)
_cod_database_code 7242270
_shelx_shelxl_version_number 2018/3
_shelx_space_group_comment
;
The symmetry employed for this shelxl refinement is uniquely defined
by the following loop, which should always be used as a source of
symmetry information in preference to the above space-group names.
They are only intended as comments.
;
_olex2_refinement_description
;
1. Fixed Uiso
 At 1.2 times of:
  All C(H) groups
 At 1.5 times of:
  All C(H,H,H) groups, All O(H,H) groups
2. Rigid bond restraints
 W5, W10A, W4AA
 with sigma for 1-2 distances of 0.001 and sigma for 1-3 distances of 0.002
 W1, W2AB, W3AA, W2AC
 with sigma for 1-2 distances of 0.001 and sigma for 1-3 distances of 0.002
 W0AA, W9, W6AA, W7AA
 with sigma for 1-2 distances of 0.001 and sigma for 1-3 distances of 0.002
3. Uiso/Uaniso restraints and constraints
W1 \\sim W2AB \\sim W3AA: within 2A with sigma of 0.001 and sigma for terminal
atoms of 0.002
W5 \\sim W10A \\sim W4AA: within 2A with sigma of 0.001 and sigma for terminal
atoms of 0.002
W1 \\sim W2AB \\sim W3AA \\sim W2AC: within 2A with sigma of 0.001 and sigma
for terminal atoms of 0.002
W0AA \\sim W9 \\sim W6AA \\sim W7AA: within 2A with sigma of 0.001 and sigma
for terminal atoms of 0.002
O15 \\sim O9 \\sim O34 \\sim O28 \\sim O7 \\sim O18 \\sim O14 \\sim O3 \\sim
O23 \\sim O32 \\sim O37 \\sim O13 \\sim O24 \\sim O6 \\sim O4 \\sim O33 \\sim
O8 \\sim O40 \\sim O21 \\sim O16 \\sim O35 \\sim O11 \\sim O5 \\sim O38 \\sim
O12 \\sim O26 \\sim O30 \\sim O36 \\sim O39 \\sim O29 \\sim O1W \\sim O22 \\sim
O2 \\sim O1 \\sim O20 \\sim O25 \\sim O31 \\sim O19 \\sim O17 \\sim O10 \\sim
O3W \\sim O2W: within 7A with sigma of 0.01 and sigma for terminal atoms of 0.02
O15 \\sim O9 \\sim O34 \\sim O28 \\sim O7 \\sim O18 \\sim O14 \\sim O3 \\sim
O23 \\sim O32 \\sim O37 \\sim O13 \\sim O24 \\sim O6 \\sim O4 \\sim O33 \\sim
O8 \\sim O40 \\sim O21 \\sim O16 \\sim O35 \\sim O11 \\sim O5 \\sim O38 \\sim
O12 \\sim O26 \\sim O30 \\sim O36 \\sim O39 \\sim O29 \\sim O1W \\sim O22 \\sim
O2 \\sim O1 \\sim O20 \\sim O25 \\sim O31 \\sim O19 \\sim O17 \\sim O10 \\sim
O3W \\sim O2W \\sim O2X: within 7A with sigma of 0.02 and sigma for terminal
atoms of 0.04
Uanis(O20) \\sim Ueq, Uanis(C26) \\sim Ueq, Uanis(N4) \\sim Ueq: with sigma of
0.01 and sigma for terminal atoms of 0.02
Uanis(C8) \\sim Ueq, Uanis(C8A) \\sim Ueq: with sigma of 0.01 and sigma for
terminal atoms of 0.02
Uanis(W8AA) \\sim Ueq, Uanis(W10) \\sim Ueq, Uanis(W1AA) \\sim Ueq, Uanis(W11B)
\\sim Ueq: with sigma of 0.001 and sigma for terminal atoms of 0.002
Uanis(W2) \\sim Ueq: with sigma of 0.001 and sigma for terminal atoms of 0.002
Uanis(W2) \\sim Ueq, Uanis(W1A) \\sim Ueq, Uanis(W1B) \\sim Ueq: with sigma of
0.0001 and sigma for terminal atoms of 0.0002
Uanis(W2) \\sim Ueq, Uanis(W1A) \\sim Ueq, Uanis(W1B) \\sim Ueq, Uanis(W1C)
\\sim Ueq: with sigma of 0.001 and sigma for terminal atoms of 0.002
Uanis(N3) \\sim Ueq: with sigma of 0.001 and sigma for terminal atoms of 0.002
Uanis(W1) \\sim Ueq, Uanis(W2AB) \\sim Ueq, Uanis(W3AA) \\sim Ueq: with sigma
of 0.001 and sigma for terminal atoms of 0.001
Uanis(W5) \\sim Ueq, Uanis(W10A) \\sim Ueq, Uanis(W4AA) \\sim Ueq: with sigma
of 0.001 and sigma for terminal atoms of 0.002
Uanis(W5) \\sim Ueq, Uanis(W10A) \\sim Ueq, Uanis(W4AA) \\sim Ueq, Uanis(W5AA)
\\sim Ueq: with sigma of 0.001 and sigma for terminal atoms of 0.002
Uanis(W4) \\sim Ueq, Uanis(W6A) \\sim Ueq: with sigma of 0.001 and sigma for
terminal atoms of 0.002
Uanis(W0AA) \\sim Ueq, Uanis(W9) \\sim Ueq, Uanis(W6AA) \\sim Ueq, Uanis(W7AA)
\\sim Ueq: with sigma of 0.001 and sigma for terminal atoms of 0.002
Uanis(O2X) \\sim Ueq: with sigma of 0.001 and sigma for terminal atoms of 0.002
4. Rigid body (RIGU) restrains
 W2, W1A, W1B
 with sigma for 1-2 distances of 0.001 and sigma for 1-3 distances of 0.002
 W1, W2AB, W3AA
 with sigma for 1-2 distances of 0.001 and sigma for 1-3 distances of 0.002
 W5, W10A, W4AA
 with sigma for 1-2 distances of 0.001 and sigma for 1-3 distances of 0.002
 W1, W2AB, W3AA, W2AC
 with sigma for 1-2 distances of 0.001 and sigma for 1-3 distances of 0.002
 W0AA, W9, W6AA, W7AA
 with sigma for 1-2 distances of 0.001 and sigma for 1-3 distances of 0.002
5. Others
 Fixed Sof: W4(0.5) W5(0.25) W2(0.25) W8AA(0.25) C8(0.5) H8A(0.5) H8B(0.5)
 H8C(0.5) C8A(0.5) H8AA(0.5) H8AB(0.5) H8AC(0.5) O2W(0.5) H2WA(0.5) H2WB(0.5)
 O2X(0.5) H2XA(0.5) H2XB(0.5) W10(0.25) W1AA(0.25) W11B(0.25) W1A(0.25)
 W1B(0.25) W1C(0.25) W1(0.25) W2AB(0.25) W3AA(0.25) W6A(0.5) W10A(0.25)
 W4AA(0.25) W5AA(0.25) W2AC(0.25) W0AA(0.25) W9(0.25) W6AA(0.25) W7AA(0.25)
6.a Everything fixed:
 O3W, H3WA, H3WB, O2W, H2WA, H2WB, O2X, H2XA, H2XB
6.b Rotating group:
 O1W(H1WA,H1WB)
6.c Aromatic/amide H refined with riding coordinates:
 C6(H6), C27(H27), C30(H30), C14(H14), C3(H3), C19(H19), C22(H22), C11(H11)
6.d Idealised Me refined as rotating group:
 C25(H25A,H25B,H25C), C8(H8A,H8B,H8C), C17(H17A,H17B,H17C), C32(H32A,H32B,
 H32C), C23(H23A,H23B,H23C), C1(H1A,H1B,H1C), C16(H16A,H16B,H16C), C9(H9A,H9B,
 H9C), C8A(H8AA,H8AB,H8AC)
;
_olex2_submission_special_instructions 'No special instructions were received'

loop_
_space_group_symop_operation_xyz
'x, y, z'
'-x, -y, -z'

loop_
_atom_site_label
_atom_site_type_symbol
_atom_site_fract_x
_atom_site_fract_y
_atom_site_fract_z
_atom_site_U_iso_or_equiv
_atom_site_adp_type
_atom_site_occupancy
_atom_site_site_symmetry_order
_atom_site_calc_flag
_atom_site_refinement_flags_posn
_atom_site_refinement_flags_adp
_atom_site_refinement_flags_occupancy
_atom_site_disorder_assembly
_atom_site_disorder_group
W4 W 0.5889(6) 0.7590(5) 0.4316(3) 0.0137(10) Uani 0.5 1 d . U P A 1
W3 W 0.34319(6) 0.97415(5) 0.17788(4) 0.02220(18) Uani 1 1 d . . . . .
W5 W 0.2700(10) 0.8280(8) 0.4037(6) 0.0096(9) Uani 0.25 1 d . U P A 1
W7 W 0.37427(6) 0.75259(5) 0.10393(4) 0.02230(18) Uani 1 1 d . . . . .
W2 W 0.6250(16) 0.9147(10) 0.2109(11) 0.016(2) Uani 0.25 1 d . U P A 1
W8 W 0.66102(6) 0.69347(5) 0.12101(4) 0.02314(18) Uani 1 1 d . . . . .
W6 W 0.17247(6) 0.83298(5) 0.25170(4) 0.02374(18) Uani 1 1 d . . . . .
W8AA W 0.6343(10) 0.5564(12) 0.3610(8) 0.015(2) Uani 0.25 1 d . U P A 1
W12 W 0.52399(6) 0.55324(5) 0.18659(4) 0.02317(18) Uani 1 1 d . . . . .
W11 W 0.30925(6) 0.62657(6) 0.32899(4) 0.02463(18) Uani 1 1 d . . . . .
Ge1 Ge 0.47548(14) 0.76078(13) 0.26790(9) 0.0144(4) Uani 1 1 d . . . . .
Ni2 Ni 0.74228(18) 0.80561(16) 0.57193(11) 0.0210(5) Uani 1 1 d . . . . .
Ni1 Ni 0.22246(19) 0.70633(16) -0.03979(11) 0.0226(5) Uani 1 1 d . . . . .
S7 S 0.9825(5) 0.8791(4) 0.7123(3) 0.0458(15) Uani 1 1 d . . . . .
S1 S 0.0841(5) 0.5688(4) -0.2023(3) 0.0424(14) Uani 1 1 d . . . . .
S8 S 0.6420(5) 0.6525(5) 0.7584(3) 0.0553(18) Uani 1 1 d . . . . .
S3 S -0.1150(5) 0.9505(5) -0.0077(4) 0.074(2) Uani 1 1 d . . . . .
S4 S 0.1228(7) 0.5791(6) 0.1641(3) 0.071(2) Uani 1 1 d . . . . .
S6 S 1.0841(5) 0.5624(5) 0.5326(4) 0.070(2) Uani 1 1 d . . . . .
O15 O 0.5418(9) 0.8749(8) 0.3877(6) 0.0243(12) Uani 1 1 d . U . . .
O9 O 0.3391(9) 1.0361(8) 0.2619(6) 0.0244(12) Uani 1 1 d . U . . .
O34 O 0.6455(9) 0.5731(8) 0.1320(6) 0.0259(12) Uani 1 1 d . U . . .
O28 O 0.3880(9) 0.5843(8) 0.2469(6) 0.0259(12) Uani 1 1 d . U . . .
O7 O 0.3223(9) 0.9247(8) 0.3712(6) 0.0251(12) Uani 1 1 d . U . . .
O18 O 0.5622(9) 0.9840(8) 0.2848(6) 0.0255(12) Uani 1 1 d . U . . .
O14 O 0.7166(9) 0.8109(8) 0.2641(6) 0.0257(12) Uani 1 1 d . U . . .
O3 O 0.1519(9) 0.8681(8) 0.3441(6) 0.0260(12) Uani 1 1 d . U . . .
O23 O 0.6381(9) 0.8156(8) 0.1443(6) 0.0259(12) Uani 1 1 d . U . . .
O32 O 0.5826(9) 0.7069(8) 0.3243(6) 0.0242(12) Uani 1 1 d . U . . .
O37 O 0.4343(9) 0.7703(8) 0.4368(6) 0.0252(12) Uani 1 1 d . U . . .
O13 O 0.4702(9) 0.8725(8) 0.2526(6) 0.0245(12) Uani 1 1 d . U . . .
O24 O 0.7417(9) 0.7267(8) 0.3876(6) 0.0252(12) Uani 1 1 d . U . . .
O6 O 0.2601(10) 0.7043(8) 0.4095(6) 0.0270(12) Uani 1 1 d . U . . .
O4 O 0.1782(9) 0.7104(8) 0.2840(6) 0.0258(12) Uani 1 1 d . U . . .
O33 O 0.7692(9) 0.5677(8) 0.3329(6) 0.0265(13) Uani 1 1 d . U . . .
O8 O 0.3980(9) 1.0674(8) 0.3904(6) 0.0243(14) Uani 1 1 d . U . . .
O40 O 0.6245(9) 0.7774(8) 0.5115(6) 0.0257(14) Uani 1 1 d . U . . .
O21 O 0.7451(10) 0.6566(8) 0.2072(6) 0.0267(12) Uani 1 1 d . U . . .
O16 O 0.4903(9) 0.9849(8) 0.1579(6) 0.0264(12) Uani 1 1 d . U . . .
O35 O 0.4182(10) 0.6248(8) 0.1142(6) 0.0262(13) Uani 1 1 d . U . . .
O11 O 0.2307(9) 0.9266(8) 0.2237(6) 0.0261(12) Uani 1 1 d . U . . .
O5 O 0.2601(10) 0.5433(9) 0.3561(6) 0.029(2) Uani 1 1 d . U . . .
N5 N 0.7925(12) 0.8625(11) 0.4818(7) 0.027(4) Uani 1 1 d . . . . .
O38 O 0.5365(10) 0.4445(9) 0.1655(6) 0.028(2) Uani 1 1 d . U . . .
O12 O 0.3713(9) 0.8757(8) 0.1207(6) 0.0261(12) Uani 1 1 d . U . . .
O26 O 0.6228(9) 0.6253(8) 0.4389(6) 0.0258(12) Uani 1 1 d . U . . .
O30 O 0.3462(9) 0.7606(8) 0.3049(6) 0.0253(11) Uani 1 1 d . U . . .
O36 O 0.2576(9) 0.7739(8) 0.1714(6) 0.0260(13) Uani 1 1 d . U . . .
O39 O 0.2976(10) 0.7675(9) 0.0307(6) 0.0280(14) Uani 1 1 d . U . . .
O29 O 0.4612(9) 0.5860(8) 0.3675(6) 0.0265(12) Uani 1 1 d . U . . .
O1W O 0.3838(10) 0.5992(9) -0.0352(6) 0.034(2) Uani 1 1 d . U . . .
H1WA H 0.416412 0.600964 0.002147 0.051 Uiso 1 1 d GR . . . .
H1WB H 0.429117 0.609140 -0.066702 0.051 Uiso 1 1 d GR . . . .
O22 O 0.5287(9) 0.7317(8) 0.0649(6) 0.0268(13) Uani 1 1 d . U . . .
O2 O 0.0354(10) 0.8739(9) 0.2252(6) 0.030(2) Uani 1 1 d . U . . .
O1 O 0.2068(9) 0.8610(8) 0.4808(6) 0.0258(14) Uani 1 1 d . U . . .
N2 N 0.1605(12) 0.6491(10) -0.1177(7) 0.023(3) Uani 1 1 d . . . . .
O20 O 0.9221(9) 0.6577(9) 0.2899(6) 0.0269(14) Uani 1 1 d . U . . .
N8 N 0.6977(11) 0.7422(11) 0.6589(7) 0.025(4) Uani 1 1 d . . . . .
O25 O 0.6693(10) 0.4474(9) 0.3968(6) 0.0272(14) Uani 1 1 d . U . . .
N3 N 0.0696(12) 0.8121(11) -0.0221(8) 0.027(4) Uani 1 1 d . U . . .
N1 N 0.2878(12) 0.7612(12) -0.1263(7) 0.032(4) Uani 1 1 d . . . . .
N7 N 0.8473(11) 0.8372(10) 0.6395(8) 0.025(4) Uani 1 1 d . . . . .
O31 O 0.4991(9) 0.7066(8) 0.1921(6) 0.0255(11) Uani 1 1 d . U . . .
N4 N 0.1633(13) 0.6464(11) 0.0487(8) 0.028(4) Uani 1 1 d . U . . .
C4 C 0.2601(16) 0.7362(13) -0.1886(9) 0.029(5) Uani 1 1 d . . . . .
N6 N 0.8916(14) 0.6898(12) 0.5444(8) 0.035(4) Uani 1 1 d . . . . .
C6 C 0.1603(17) 0.6344(14) -0.2331(9) 0.039(5) Uani 1 1 d . . . . .
H6 H 0.176900 0.642301 -0.279581 0.047 Uiso 1 1 calc R . . . .
C26 C 0.9187(14) 0.8820(13) 0.6348(9) 0.026(4) Uani 1 1 d . U . . .
C5 C 0.1939(14) 0.6735(12) -0.1841(8) 0.021(4) Uani 1 1 d . . . . .
C29 C 0.7576(14) 0.7503(11) 0.7161(9) 0.020(4) Uani 1 1 d . . . . .
C21 C 0.9481(16) 0.7138(15) 0.4879(11) 0.035(5) Uani 1 1 d . . . . .
C28 C 0.8352(14) 0.7981(13) 0.7053(9) 0.026(5) Uani 1 1 d . . . . .
C25 C 0.9520(15) 0.9275(13) 0.5748(10) 0.037(5) Uani 1 1 d . . . . .
H25A H 0.983354 0.972179 0.588928 0.055 Uiso 1 1 calc GR . . . .
H25B H 0.885248 0.957938 0.547529 0.055 Uiso 1 1 calc GR . . . .
H25C H 1.009443 0.882588 0.547986 0.055 Uiso 1 1 calc GR . . . .
C27 C 0.9079(16) 0.8136(15) 0.7508(10) 0.041(6) Uani 1 1 d . . . . .
H27 H 0.915411 0.791475 0.796318 0.049 Uiso 1 1 calc R . . . .
C31 C 0.6330(17) 0.6923(14) 0.6752(11) 0.039(5) Uani 1 1 d . . . . .
C12 C 0.0177(17) 0.7995(16) 0.0400(10) 0.036(5) Uani 1 1 d . . . . .
C20 C 0.8909(18) 0.8007(19) 0.4498(11) 0.046(6) Uani 1 1 d . . . . .
C24 C 0.9541(16) 0.6111(14) 0.5737(11) 0.033(5) Uani 1 1 d . . . . .
C30 C 0.7370(18) 0.7045(15) 0.7743(10) 0.044(6) Uani 1 1 d . . . . .
H30 H 0.770545 0.702265 0.816380 0.053 Uiso 1 1 calc R . . . .
C14 C 0.041(2) 0.6882(18) 0.1432(11) 0.054(7) Uani 1 1 d . . . . .
H14 H -0.016221 0.726891 0.171276 0.065 Uiso 1 1 calc R . . . .
C7 C 0.1012(16) 0.5933(15) -0.1207(10) 0.034(5) Uani 1 1 d . . . . .
C8 C 0.032(3) 0.571(3) -0.063(2) 0.017(10) Uani 0.5 1 d . U P B 1
H8A H -0.048671 0.606075 -0.068349 0.026 Uiso 0.5 1 calc GR . P B 1
H8B H 0.056751 0.584798 -0.020167 0.026 Uiso 0.5 1 calc GR . P B 1
H8C H 0.042624 0.505970 -0.061910 0.026 Uiso 0.5 1 calc GR . P B 1
C10 C 0.0024(18) 0.8894(16) -0.0528(11) 0.049(6) Uani 1 1 d . . . . .
S2 S 0.3674(5) 0.8408(4) -0.2228(3) 0.0490(16) Uani 1 1 d . . . . .
S5 S 0.8276(6) 0.9386(6) 0.3690(3) 0.063(2) Uani 1 1 d . . . . .
O19 O 0.7682(9) 0.6708(8) 0.0630(6) 0.027(2) Uani 1 1 d . U . . .
O17 O 0.7236(10) 0.9537(9) 0.1749(6) 0.0274(14) Uani 1 1 d . U . . .
O10 O 0.2580(10) 1.0654(9) 0.1292(6) 0.029(2) Uani 1 1 d . U . . .
C2 C 0.3514(16) 0.8159(14) -0.1379(10) 0.032(5) Uani 1 1 d . . . . .
C13 C 0.0712(19) 0.7108(19) 0.0801(11) 0.050(7) Uani 1 1 d . . . . .
C17 C 0.648(2) 1.0162(16) 0.4602(10) 0.052(7) Uani 1 1 d . . . . .
H17A H 0.595852 0.995209 0.489309 0.079 Uiso 1 1 calc GR . . . .
H17B H 0.609434 1.044542 0.418596 0.079 Uiso 1 1 calc GR . . . .
H17C H 0.669118 1.060455 0.483598 0.079 Uiso 1 1 calc GR . . . .
C3 C 0.2935(19) 0.7719(15) -0.2440(12) 0.052(6) Uani 1 1 d . . . . .
H3 H 0.279245 0.761311 -0.288618 0.062 Uiso 1 1 calc R . . . .
C32 C 0.5601(18) 0.6725(17) 0.6285(13) 0.062(8) Uani 1 1 d . . . . .
H32A H 0.605588 0.643024 0.589575 0.092 Uiso 1 1 calc GR . . . .
H32B H 0.501461 0.728978 0.613361 0.092 Uiso 1 1 calc GR . . . .
H32C H 0.523950 0.632328 0.651091 0.092 Uiso 1 1 calc GR . . . .
C18 C 0.7498(19) 0.9389(17) 0.4439(10) 0.044(6) Uani 1 1 d . . . . .
C23 C 0.924(2) 0.5624(16) 0.6321(13) 0.066(8) Uani 1 1 d . . . . .
H23A H 0.967320 0.497749 0.630046 0.099 Uiso 1 1 calc GR . . . .
H23B H 0.842273 0.571834 0.631734 0.099 Uiso 1 1 calc GR . . . .
H23C H 0.940514 0.585265 0.673504 0.099 Uiso 1 1 calc GR . . . .
C1 C 0.402(2) 0.8531(17) -0.0832(11) 0.061(8) Uani 1 1 d . . . . .
H1A H 0.369402 0.841956 -0.039203 0.092 Uiso 1 1 calc GR . . . .
H1B H 0.383380 0.918295 -0.091697 0.092 Uiso 1 1 calc GR . . . .
H1C H 0.484166 0.822997 -0.083527 0.092 Uiso 1 1 calc GR . . . .
C16 C 0.2858(19) 0.4860(15) 0.0656(13) 0.061(8) Uani 1 1 d . . . . .
H16A H 0.356919 0.477993 0.087696 0.091 Uiso 1 1 calc GR . . . .
H16B H 0.298119 0.488158 0.016664 0.091 Uiso 1 1 calc GR . . . .
H16C H 0.260480 0.435208 0.078943 0.091 Uiso 1 1 calc GR . . . .
C19 C 0.922(2) 0.836(2) 0.3902(12) 0.067(9) Uani 1 1 d . . . . .
H19 H 0.988805 0.806332 0.364353 0.081 Uiso 1 1 calc R . . . .
C15 C 0.1982(19) 0.5713(14) 0.0860(10) 0.040(6) Uani 1 1 d . . . . .
C9 C 0.032(2) 0.9254(17) -0.1214(11) 0.080(10) Uani 1 1 d . . . . .
H9A H -0.024865 0.984361 -0.132538 0.120 Uiso 1 1 calc GR . . . .
H9B H 0.034461 0.882947 -0.155875 0.120 Uiso 1 1 calc GR . . . .
H9C H 0.107068 0.931800 -0.119793 0.120 Uiso 1 1 calc GR . . . .
C22 C 1.0555(19) 0.647(2) 0.4772(14) 0.077(10) Uani 1 1 d . . . . .
H22 H 1.106179 0.651170 0.441312 0.093 Uiso 1 1 calc R . . . .
C11 C -0.0788(19) 0.865(2) 0.0574(12) 0.079(10) Uani 1 1 d . . . . .
H11 H -0.121209 0.865594 0.098219 0.095 Uiso 1 1 calc R . . . .
C8A C 0.067(3) 0.544(3) -0.061(3) 0.023(11) Uani 0.5 1 d . U P B 2
H8AA H 0.009581 0.519587 -0.075152 0.034 Uiso 0.5 1 calc GR . P B 2
H8AB H 0.035577 0.585223 -0.025111 0.034 Uiso 0.5 1 calc GR . P B 2
H8AC H 0.133689 0.493616 -0.045603 0.034 Uiso 0.5 1 calc GR . P B 2
O3W O 0.818590 0.742260 -0.076600 0.038 Uani 1 1 d . U . . .
H3WA H 0.825830 0.792470 -0.092210 0.056 Uiso 1 1 d . . . . .
H3WB H 0.773270 0.747460 -0.052440 0.056 Uiso 1 1 d . . . . .
O2W O 0.192710 0.739370 0.606500 0.029 Uani 0.5 1 d . U P C 1
H2WA H 0.179180 0.771150 0.563500 0.044 Uiso 0.5 1 d . . P D 1
H2WB H 0.141280 0.793680 0.624030 0.044 Uiso 0.5 1 d . . P E 1
O2X O 0.244010 0.749980 0.605220 0.028 Uani 0.5 1 d . U P F 2
H2XA H 0.242650 0.788650 0.571650 0.042 Uiso 0.5 1 d . . P G 2
H2XB H 0.271920 0.692070 0.600280 0.042 Uiso 0.5 1 d . . P H 2
O0AA O 0.6054(9) 0.5336(8) 0.2671(5) 0.020(3) Uani 1 1 d . . . . .
W10 W 0.6141(14) 0.5537(13) 0.3702(8) 0.016(3) Uani 0.25 1 d . U P A 2
W1AA W 0.6204(15) 0.5495(9) 0.3567(8) 0.022(2) Uani 0.25 1 d . U P A 2
W11B W 0.618(2) 0.5607(14) 0.3647(13) 0.012(3) Uani 0.25 1 d . U P A 3
W1A W 0.6315(10) 0.9030(11) 0.2137(7) 0.0124(19) Uani 0.25 1 d . U P A 2
W1B W 0.6197(11) 0.9097(14) 0.2060(7) 0.0079(17) Uani 0.25 1 d . U P A 3
W1C W 0.6299(15) 0.9016(12) 0.2043(10) 0.042(4) Uani 0.25 1 d . U P A 4
W1 W 0.4267(12) 0.9870(6) 0.3349(6) 0.0093(9) Uani 0.25 1 d . U P A 1
W2AB W 0.4328(13) 0.9724(10) 0.3435(6) 0.0093(9) Uani 0.25 1 d . U P A 2
W3AA W 0.4187(9) 0.9742(10) 0.3385(7) 0.0093(9) Uani 0.25 1 d . U P A 2
W6A W 0.5993(6) 0.7528(5) 0.4266(4) 0.0193(13) Uani 0.5 1 d . U P A 2
W10A W 0.2794(10) 0.8082(6) 0.4100(6) 0.0097(9) Uani 0.25 1 d . U P A 2
W4AA W 0.2754(15) 0.8226(11) 0.4124(7) 0.0096(9) Uani 0.25 1 d . U P A 2
W5AA W 0.2905(9) 0.8203(11) 0.4051(7) 0.025(3) Uani 0.25 1 d . U P A 2
W2AC W 0.4421(8) 0.9715(9) 0.3318(6) 0.0097(8) Uani 0.25 1 d . U P A 3
W0AA W 0.7764(12) 0.6914(8) 0.2939(10) 0.0147(7) Uani 0.25 1 d . U P A 1
W9 W 0.7769(17) 0.6805(17) 0.3001(10) 0.0148(7) Uani 0.25 1 d . U P A 2
W6AA W 0.7723(12) 0.6721(8) 0.2985(11) 0.0148(7) Uani 0.25 1 d . U P A 2
W7AA W 0.7798(10) 0.6786(15) 0.2878(6) 0.0150(7) Uani 0.25 1 d . U P A 2

loop_
_atom_site_aniso_label
_atom_site_aniso_U_11
_atom_site_aniso_U_22
_atom_site_aniso_U_33
_atom_site_aniso_U_23
_atom_site_aniso_U_13
_atom_site_aniso_U_12
W4 0.0134(12) 0.0151(13) 0.0110(12) -0.0030(8) -0.0026(8) -0.0025(8)
W3 0.0228(4) 0.0210(4) 0.0195(4) 0.0011(3) -0.0054(3) -0.0031(3)
W5 0.0095(10) 0.0095(11) 0.0095(11) -0.0002(7) 0.0003(7) -0.0032(7)
W7 0.0231(4) 0.0267(4) 0.0158(4) -0.0068(3) -0.0051(3) -0.0054(3)
W2 0.016(2) 0.016(2) 0.016(2) -0.00072(14) -0.00045(12) -0.0055(7)
W8 0.0217(4) 0.0270(4) 0.0185(4) -0.0056(3) 0.0016(3) -0.0052(3)
W6 0.0160(3) 0.0303(5) 0.0246(4) -0.0062(3) -0.0036(3) -0.0065(3)
W8AA 0.015(3) 0.015(3) 0.015(3) -0.0004(10) -0.0003(10) -0.0049(12)
W12 0.0243(4) 0.0208(4) 0.0231(4) -0.0073(3) -0.0027(3) -0.0049(3)
W11 0.0233(4) 0.0253(4) 0.0288(4) -0.0058(3) 0.0022(3) -0.0125(3)
Ge1 0.0130(8) 0.0154(9) 0.0139(9) -0.0048(7) -0.0014(6) -0.0028(7)
Ni2 0.0196(11) 0.0284(14) 0.0153(12) -0.0015(10) -0.0051(9) -0.0080(10)
Ni1 0.0238(12) 0.0256(14) 0.0165(12) -0.0016(10) -0.0037(9) -0.0058(10)
S7 0.040(3) 0.061(4) 0.041(3) -0.025(3) -0.012(3) -0.017(3)
S1 0.051(3) 0.037(3) 0.039(3) -0.014(3) -0.016(3) -0.011(3)
S8 0.059(4) 0.064(5) 0.045(4) 0.027(3) -0.004(3) -0.028(4)
S3 0.034(3) 0.076(5) 0.084(5) -0.047(4) -0.018(3) 0.024(3)
S4 0.102(6) 0.106(7) 0.036(4) 0.007(4) -0.004(4) -0.077(5)
S6 0.026(3) 0.056(5) 0.123(7) -0.030(5) 0.009(4) -0.005(3)
O15 0.0235(19) 0.029(2) 0.0214(19) -0.0031(19) -0.0029(18) -0.0096(18)
O9 0.022(2) 0.029(2) 0.023(2) -0.003(2) -0.0027(19) -0.0096(19)
O34 0.024(2) 0.030(2) 0.024(2) -0.005(2) -0.0032(19) -0.0085(19)
O28 0.024(2) 0.030(2) 0.025(2) -0.005(2) -0.0024(19) -0.0099(19)
O7 0.0235(19) 0.030(2) 0.022(2) -0.0027(19) -0.0024(19) -0.0090(19)
O18 0.024(2) 0.030(2) 0.023(2) -0.003(2) -0.0033(19) -0.009(2)
O14 0.0243(19) 0.030(2) 0.023(2) -0.0036(19) -0.0027(19) -0.0094(19)
O3 0.025(2) 0.030(2) 0.024(2) -0.003(2) -0.0016(19) -0.0092(19)
O23 0.0247(19) 0.030(2) 0.022(2) -0.0025(19) -0.0012(19) -0.0088(19)
O32 0.0225(19) 0.029(2) 0.0221(19) -0.0037(18) -0.0031(18) -0.0094(18)
O37 0.0231(19) 0.031(2) 0.0226(19) -0.0025(19) -0.0029(18) -0.0098(19)
O13 0.0227(19) 0.030(2) 0.0221(19) -0.0035(18) -0.0030(18) -0.0094(18)
O24 0.023(2) 0.030(2) 0.023(2) -0.003(2) -0.0026(19) -0.0090(19)
O6 0.026(2) 0.031(2) 0.023(2) -0.003(2) -0.0002(19) -0.0086(19)
O4 0.024(2) 0.031(2) 0.024(2) -0.003(2) -0.0030(19) -0.0095(19)
O33 0.024(2) 0.031(2) 0.024(2) -0.003(2) -0.004(2) -0.008(2)
O8 0.023(2) 0.028(2) 0.023(2) -0.003(2) -0.002(2) -0.010(2)
O40 0.024(2) 0.030(2) 0.023(2) -0.003(2) -0.003(2) -0.009(2)
O21 0.0247(19) 0.031(2) 0.023(2) -0.0033(19) -0.0013(18) -0.0077(19)
O16 0.024(2) 0.031(2) 0.023(2) -0.002(2) -0.0029(19) -0.0079(19)
O35 0.025(2) 0.031(2) 0.023(2) -0.004(2) -0.0037(19) -0.009(2)
O11 0.024(2) 0.031(2) 0.023(2) -0.0041(19) -0.0035(19) -0.0077(19)
O5 0.029(4) 0.033(4) 0.028(4) -0.004(4) 0.005(3) -0.013(3)
N5 0.029(9) 0.040(11) 0.023(8) -0.008(8) -0.006(7) -0.023(8)
O38 0.028(4) 0.033(4) 0.025(4) -0.004(4) 0.000(3) -0.012(3)
O12 0.0245(19) 0.031(2) 0.023(2) -0.0023(19) -0.0017(19) -0.0091(19)
O26 0.023(2) 0.030(2) 0.023(2) -0.0032(19) -0.0024(19) -0.0082(19)
O30 0.0237(18) 0.0297(19) 0.0228(19) -0.0032(18) -0.0025(18) -0.0090(18)
O36 0.023(2) 0.031(2) 0.023(2) -0.003(2) -0.0025(19) -0.0083(19)
O39 0.026(2) 0.032(2) 0.025(2) -0.003(2) -0.003(2) -0.008(2)
O29 0.0242(19) 0.031(2) 0.024(2) -0.0037(19) -0.0028(19) -0.0090(19)
O1W 0.033(4) 0.038(5) 0.024(4) -0.007(4) 0.001(4) -0.003(4)
O22 0.025(2) 0.030(2) 0.024(2) -0.004(2) -0.0020(19) -0.008(2)
O2 0.024(4) 0.036(4) 0.029(4) -0.002(4) -0.006(3) -0.011(3)
O1 0.024(2) 0.030(2) 0.023(2) -0.003(2) -0.001(2) -0.009(2)
N2 0.029(8) 0.015(8) 0.024(8) -0.003(7) -0.010(6) -0.007(7)
O20 0.023(2) 0.032(2) 0.026(2) -0.003(2) -0.002(2) -0.009(2)
N8 0.016(7) 0.031(10) 0.018(8) 0.008(7) -0.002(6) 0.006(7)
O25 0.026(2) 0.030(2) 0.024(2) -0.002(2) -0.003(2) -0.008(2)
N3 0.027(4) 0.027(4) 0.027(4) -0.0016(10) -0.0012(10) -0.0092(15)
N1 0.026(8) 0.045(11) 0.020(8) 0.005(8) -0.009(7) -0.007(8)
N7 0.016(7) 0.018(8) 0.041(10) -0.007(7) 0.003(7) -0.006(7)
O31 0.0236(18) 0.0299(19) 0.0230(19) -0.0028(18) -0.0032(18) -0.0088(18)
N4 0.030(7) 0.029(7) 0.033(7) -0.015(6) -0.004(6) -0.017(6)
C4 0.036(11) 0.030(12) 0.013(10) -0.003(8) 0.006(8) -0.002(9)
N6 0.041(10) 0.044(12) 0.022(9) -0.021(8) -0.003(8) -0.012(9)
C6 0.053(13) 0.049(14) 0.010(9) 0.003(9) -0.008(9) -0.011(11)
C26 0.020(7) 0.027(8) 0.022(7) 0.001(7) -0.008(6) 0.002(6)
C5 0.022(9) 0.017(10) 0.011(9) -0.001(7) -0.004(7) 0.008(8)
C29 0.019(9) 0.011(9) 0.025(10) -0.002(8) -0.002(7) 0.003(7)
C21 0.030(11) 0.035(13) 0.042(13) -0.026(11) 0.010(10) -0.009(10)
C28 0.021(9) 0.030(11) 0.018(10) 0.002(8) -0.012(7) 0.003(8)
C25 0.024(10) 0.029(12) 0.066(15) -0.009(11) -0.010(10) -0.019(9)
C27 0.030(11) 0.053(15) 0.035(12) -0.009(11) -0.020(9) -0.004(10)
C31 0.039(12) 0.023(12) 0.055(14) 0.019(11) -0.014(10) -0.014(10)
C12 0.033(11) 0.063(16) 0.025(11) -0.013(11) 0.000(9) -0.031(11)
C20 0.037(12) 0.09(2) 0.030(12) -0.024(13) 0.010(10) -0.048(14)
C24 0.031(11) 0.027(12) 0.043(13) -0.025(10) 0.005(9) -0.008(9)
C30 0.063(15) 0.045(15) 0.024(11) 0.004(10) 0.010(10) -0.021(12)
C14 0.077(17) 0.08(2) 0.031(13) -0.031(13) 0.023(12) -0.064(16)
C7 0.034(11) 0.051(15) 0.027(11) -0.005(10) -0.008(9) -0.025(11)
C8 0.012(16) 0.019(17) 0.010(14) -0.009(14) -0.003(13) 0.009(13)
C10 0.044(13) 0.055(16) 0.036(13) -0.025(11) -0.018(10) 0.003(11)
S2 0.068(4) 0.049(4) 0.034(3) 0.008(3) 0.005(3) -0.027(3)
S5 0.074(5) 0.111(7) 0.031(3) 0.001(4) -0.001(3) -0.066(5)
O19 0.022(3) 0.032(4) 0.026(4) -0.006(4) -0.002(3) -0.010(3)
O17 0.024(2) 0.032(2) 0.025(2) -0.002(2) -0.001(2) -0.008(2)
O10 0.030(4) 0.030(4) 0.025(4) 0.000(4) -0.004(3) -0.007(3)
C2 0.030(10) 0.031(12) 0.034(12) -0.004(10) 0.004(9) -0.011(9)
C13 0.042(13) 0.09(2) 0.035(13) -0.018(13) 0.006(10) -0.046(14)
C17 0.079(18) 0.063(18) 0.035(13) 0.013(12) -0.024(12) -0.048(16)
C3 0.065(16) 0.033(14) 0.044(14) -0.004(11) -0.005(12) 0.000(12)
C32 0.038(13) 0.069(19) 0.09(2) 0.015(16) -0.010(13) -0.030(13)
C18 0.049(14) 0.064(17) 0.028(12) -0.001(12) -0.018(10) -0.027(13)
C23 0.069(17) 0.040(16) 0.078(19) -0.006(14) -0.026(15) 0.000(14)
C1 0.087(19) 0.070(19) 0.048(15) 0.038(14) -0.019(13) -0.059(16)
C16 0.058(15) 0.036(15) 0.09(2) 0.020(14) -0.036(14) -0.014(13)
C19 0.045(15) 0.12(3) 0.044(15) -0.007(16) 0.011(12) -0.038(17)
C15 0.059(14) 0.029(13) 0.041(13) 0.007(11) -0.023(11) -0.028(11)
C9 0.10(2) 0.057(18) 0.030(14) -0.002(12) -0.021(14) 0.037(16)
C22 0.036(14) 0.11(3) 0.09(2) -0.064(19) 0.037(14) -0.022(16)
C11 0.032(13) 0.14(3) 0.046(15) -0.051(17) 0.008(11) 0.007(15)
C8A 0.011(17) 0.019(18) 0.030(17) 0.013(14) 0.001(14) 0.003(14)
O3W 0.037 0.037 0.031 -0.003 -0.001 -0.004
O2W 0.027 0.033 0.025 -0.002 -0.002 -0.007
O2X 0.028 0.029 0.028 -0.002 -0.001 -0.010
O0AA 0.023(6) 0.019(7) 0.018(6) -0.002(5) -0.006(5) -0.005(5)
W10 0.016(3) 0.015(3) 0.015(3) -0.0004(10) 0.0000(10) -0.0052(13)
W1AA 0.022(3) 0.021(3) 0.022(3) -0.0006(10) -0.0009(10) -0.0068(12)
W11B 0.012(3) 0.012(3) 0.012(3) -0.0006(10) -0.0003(10) -0.0042(13)
W1A 0.0124(19) 0.0124(19) 0.0124(19) -0.00056(13) -0.00035(12) -0.0043(7)
W1B 0.0079(17) 0.0079(17) 0.0079(17) -0.00035(13) -0.00023(11) -0.0027(6)
W1C 0.042(4) 0.042(4) 0.042(4) -0.0011(10) -0.0012(10) -0.0146(17)
W1 0.0092(10) 0.0092(11) 0.0090(10) -0.0006(7) 0.0007(7) -0.0027(7)
W2AB 0.0093(11) 0.0095(10) 0.0088(11) -0.0006(7) 0.0008(7) -0.0029(7)
W3AA 0.0092(11) 0.0094(10) 0.0088(10) -0.0007(7) 0.0006(7) -0.0028(7)
W6A 0.0182(15) 0.0209(15) 0.0184(15) -0.0030(8) -0.0032(8) -0.0058(9)
W10A 0.0096(10) 0.0095(12) 0.0101(11) -0.0003(7) 0.0009(7) -0.0035(7)
W4AA 0.0094(10) 0.0095(11) 0.0100(11) -0.0006(7) 0.0005(7) -0.0035(7)
W5AA 0.025(3) 0.024(3) 0.024(3) -0.0015(10) -0.0010(10) -0.0079(13)
W2AC 0.0096(11) 0.0098(11) 0.0093(11) -0.0007(8) 0.0006(8) -0.0029(8)
W0AA 0.0149(7) 0.0146(9) 0.0146(9) -0.0007(6) -0.0002(6) -0.0051(6)
W9 0.0149(7) 0.0148(9) 0.0147(9) -0.0007(6) -0.0002(6) -0.0050(6)
W6AA 0.0149(7) 0.0148(9) 0.0147(9) -0.0005(6) -0.0001(6) -0.0052(6)
W7AA 0.0149(7) 0.0149(9) 0.0149(9) -0.0005(6) -0.0004(6) -0.0050(6)

loop_
_atom_type_symbol
_atom_type_description
_atom_type_scat_dispersion_real
_atom_type_scat_dispersion_imag
_atom_type_scat_source
C C 0.0033 0.0016 'International Tables Vol C Tables 4.2.6.8 and 6.1.1.4'
H H 0.0000 0.0000 'International Tables Vol C Tables 4.2.6.8 and 6.1.1.4'
Ge Ge 0.1547 1.8001 'International Tables Vol C Tables 4.2.6.8 and 6.1.1.4'
N N 0.0061 0.0033 'International Tables Vol C Tables 4.2.6.8 and 6.1.1.4'
Ni Ni 0.3393 1.1124 'International Tables Vol C Tables 4.2.6.8 and 6.1.1.4'
O O 0.0106 0.0060 'International Tables Vol C Tables 4.2.6.8 and 6.1.1.4'
S S 0.1246 0.1234 'International Tables Vol C Tables 4.2.6.8 and 6.1.1.4'
W W -0.8490 6.8722 'International Tables Vol C Tables 4.2.6.8 and 6.1.1.4'

loop_
_geom_angle_atom_site_label_1
_geom_angle_atom_site_label_2
_geom_angle_atom_site_label_3
_geom_angle
_geom_angle_site_symmetry_1
_geom_angle_site_symmetry_3
_geom_angle_publ_flag
O15 W4 O32 84.8(5) . . ?
O15 W4 O24 91.5(6) . . ?
O15 W4 O26 155.2(6) . . ?
O37 W4 O15 86.9(6) . . ?
O37 W4 O32 83.5(5) . . ?
O37 W4 O24 154.4(6) . . ?
O37 W4 O26 86.3(6) . . ?
O24 W4 O32 70.9(5) . . ?
O24 W4 O26 84.5(6) . . ?
O40 W4 O15 104.2(7) . . ?
O40 W4 O32 166.5(6) . . ?
O40 W4 O37 106.7(6) . . ?
O40 W4 O24 98.5(6) . . ?
O40 W4 O26 100.5(6) . . ?
O26 W4 O32 70.8(5) . . ?
O9 W3 O13 71.7(4) . . ?
O9 W3 O11 86.2(5) . . ?
O16 W3 O9 87.4(5) . . ?
O16 W3 O13 73.4(4) . . ?
O16 W3 O11 157.2(5) . . ?
O11 W3 O13 83.8(4) . . ?
O12 W3 O9 157.7(5) . . ?
O12 W3 O13 87.2(4) . . ?
O12 W3 O16 93.4(5) . . ?
O12 W3 O11 84.5(5) . . ?
O10 W3 O9 99.1(5) . . ?
O10 W3 O13 168.6(5) . . ?
O10 W3 O16 100.1(5) . . ?
O10 W3 O11 102.5(5) . . ?
O10 W3 O12 102.7(5) . . ?
O7 W5 W6 87.2(5) . . ?
O7 W5 O37 83.1(7) . . ?
O7 W5 O6 157.5(9) . . ?
O7 W5 O30 85.9(7) . . ?
O3 W5 W6 29.9(4) . . ?
O3 W5 O7 90.2(7) . . ?
O3 W5 O37 158.7(9) . . ?
O3 W5 O6 91.1(7) . . ?
O3 W5 O30 75.3(6) . . ?
O37 W5 W6 129.2(6) . . ?
O37 W5 O30 84.1(6) . . ?
O6 W5 W6 82.7(5) . . ?
O6 W5 O37 87.7(6) . . ?
O6 W5 O30 72.7(6) . . ?
O30 W5 W6 45.4(3) . . ?
O1 W5 W6 133.9(6) . . ?
O1 W5 O7 104.6(8) . . ?
O1 W5 O3 104.5(8) . . ?
O1 W5 O37 96.7(7) . . ?
O1 W5 O6 96.9(8) . . ?
O1 W5 O30 169.5(9) . . ?
O35 W7 O12 158.0(4) . . ?
O35 W7 O22 86.4(5) . . ?
O35 W7 O31 72.9(5) . . ?
O12 W7 O22 85.9(5) . . ?
O12 W7 O31 85.1(4) . . ?
O36 W7 O35 94.0(5) . . ?
O36 W7 O12 85.5(5) . . ?
O36 W7 O22 157.6(5) . . ?
O36 W7 O31 85.8(4) . . ?
O39 W7 O35 97.9(5) . . ?
O39 W7 O12 103.8(5) . . ?
O39 W7 O36 101.7(5) . . ?
O39 W7 O22 100.4(5) . . ?
O39 W7 O31 168.7(5) . . ?
O22 W7 O31 72.9(4) . . ?
O18 W2 O14 94.6(11) . . ?
O18 W2 O23 154.0(9) . . ?
O18 W2 O13 72.8(6) . . ?
O18 W2 O16 90.0(9) . . ?
O14 W2 O23 81.4(7) . . ?
O14 W2 O13 84.9(7) . . ?
O14 W2 O16 154.0(9) . . ?
O23 W2 O13 81.2(6) . . ?
O16 W2 O23 83.3(10) . . ?
O16 W2 O13 72.1(7) . . ?
O17 W2 O18 107.5(9) . . ?
O17 W2 O14 102.0(12) . . ?
O17 W2 O23 98.5(8) . . ?
O17 W2 O13 173.0(16) . . ?
O17 W2 O16 100.9(12) . . ?
O34 W8 O21 84.0(5) . . ?
O34 W8 O31 71.9(5) . . ?
O23 W8 O34 156.0(5) . . ?
O23 W8 O21 85.4(5) . . ?
O23 W8 O22 92.7(5) . . ?
O23 W8 O31 85.6(5) . . ?
O21 W8 O31 83.7(4) . . ?
O22 W8 O34 88.3(5) . . ?
O22 W8 O21 155.9(5) . . ?
O22 W8 O31 72.2(4) . . ?
O19 W8 O34 99.6(6) . . ?
O19 W8 O23 103.6(6) . . ?
O19 W8 O21 101.9(5) . . ?
O19 W8 O22 101.9(5) . . ?
O19 W8 O31 169.5(5) . . ?
O3 W6 W5 28.6(4) . . ?
O3 W6 O4 88.6(5) . . ?
O3 W6 O30 72.6(4) . . ?
O3 W6 O36 156.1(5) . . ?
O4 W6 W5 80.7(4) . . ?
O4 W6 O30 71.8(4) . . ?
O11 W6 W5 89.6(4) . . ?
O11 W6 O3 92.7(5) . . ?
O11 W6 O4 157.0(5) . . ?
O11 W6 O30 86.7(4) . . ?
O11 W6 O36 83.6(5) . . ?
O30 W6 W5 44.0(4) . . ?
O36 W6 W5 127.6(4) . . ?
O36 W6 O4 85.9(5) . . ?
O36 W6 O30 83.6(4) . . ?
O2 W6 W5 129.4(5) . . ?
O2 W6 O3 101.2(5) . . ?
O2 W6 O4 98.6(5) . . ?
O2 W6 O11 103.7(5) . . ?
O2 W6 O30 168.3(5) . . ?
O2 W6 O36 102.5(5) . . ?
O33 W8AA O32 76.8(7) . . ?
O33 W8AA O26 92.9(9) . . ?
O33 W8AA O29 158.0(10) . . ?
O33 W8AA O0AA 90.3(8) . . ?
O26 W8AA O32 72.9(7) . . ?
O26 W8AA O29 89.0(8) . . ?
O26 W8AA O0AA 156.9(10) . . ?
O29 W8AA O32 82.9(7) . . ?
O25 W8AA O32 174.1(11) . . ?
O25 W8AA O33 105.3(8) . . ?
O25 W8AA O26 101.4(9) . . ?
O25 W8AA O29 95.7(8) . . ?
O25 W8AA O0AA 99.8(10) . . ?
O0AA W8AA O32 85.6(7) . . ?
O0AA W8AA O29 79.8(7) . . ?
O34 W12 O28 157.2(5) . . ?
O34 W12 O35 86.9(5) . . ?
O34 W12 O31 73.5(5) . . ?
O28 W12 O35 86.0(5) . . ?
O28 W12 O31 83.7(5) . . ?
O35 W12 O31 70.6(4) . . ?
O38 W12 O34 101.5(6) . . ?
O38 W12 O28 101.0(5) . . ?
O38 W12 O35 99.1(5) . . ?
O38 W12 O31 168.5(5) . . ?
O38 W12 O0AA 103.5(5) . . ?
O0AA W12 O34 93.4(5) . . ?
O0AA W12 O28 84.8(5) . . ?
O0AA W12 O35 156.9(5) . . ?
O0AA W12 O31 87.3(4) . . ?
O28 W11 O6 157.5(5) . . ?
O28 W11 O4 93.5(5) . . ?
O28 W11 O30 87.3(5) . . ?
O28 W11 O29 85.0(5) . . ?
O28 W11 W10A 131.0(4) . . ?
O6 W11 O30 71.5(5) . . ?
O6 W11 W10A 27.2(4) . . ?
O4 W11 O6 87.3(5) . . ?
O4 W11 O30 72.8(4) . . ?
O4 W11 O29 155.9(5) . . ?
O4 W11 W10A 80.7(4) . . ?
O5 W11 O28 103.5(6) . . ?
O5 W11 O6 98.4(6) . . ?
O5 W11 O4 101.3(5) . . ?
O5 W11 O30 168.2(5) . . ?
O5 W11 O29 102.4(5) . . ?
O5 W11 W10A 125.4(5) . . ?
O30 W11 W10A 44.3(4) . . ?
O29 W11 O6 85.2(5) . . ?
O29 W11 O30 83.1(4) . . ?
O29 W11 W10A 82.2(4) . . ?
O32 Ge1 O13 108.7(5) . . ?
O32 Ge1 O30 108.2(5) . . ?
O13 Ge1 O30 109.4(6) . . ?
O31 Ge1 O32 111.6(6) . . ?
O31 Ge1 O13 109.3(5) . . ?
O31 Ge1 O30 109.5(6) . . ?
O40 Ni2 O8 90.7(4) . 2_676 ?
O40 Ni2 N5 85.8(5) . . ?
O40 Ni2 N6 97.1(5) . . ?
N5 Ni2 O8 99.0(5) . 2_676 ?
N5 Ni2 N6 81.4(6) . . ?
N8 Ni2 O8 84.1(5) . 2_676 ?
N8 Ni2 O40 93.4(5) . . ?
N8 Ni2 N5 176.8(6) . . ?
N8 Ni2 N7 82.6(6) . . ?
N8 Ni2 N6 95.6(6) . . ?
N7 Ni2 O8 85.2(5) . 2_676 ?
N7 Ni2 O40 174.5(5) . . ?
N7 Ni2 N5 98.4(6) . . ?
N7 Ni2 N6 87.1(5) . . ?
N6 Ni2 O8 172.2(5) . 2_676 ?
O39 Ni1 N4 85.8(5) . . ?
O1W Ni1 O39 83.4(5) . . ?
O1W Ni1 N4 89.9(6) . . ?
N2 Ni1 O39 173.7(5) . . ?
N2 Ni1 O1W 94.7(5) . . ?
N2 Ni1 N4 100.2(6) . . ?
N3 Ni1 O39 86.9(5) . . ?
N3 Ni1 O1W 167.6(5) . . ?
N3 Ni1 N2 95.8(6) . . ?
N3 Ni1 N1 100.6(6) . . ?
N3 Ni1 N4 81.8(6) . . ?
N1 Ni1 O39 93.6(5) . . ?
N1 Ni1 O1W 87.7(5) . . ?
N1 Ni1 N2 80.4(6) . . ?
N1 Ni1 N4 177.5(6) . . ?
C27 S7 C26 91.3(9) . . ?
C6 S1 C7 90.6(10) . . ?
C30 S8 C31 91.5(10) . . ?
C10 S3 C11 89.4(11) . . ?
C14 S4 C15 90.4(10) . . ?
C22 S6 C24 91.1(11) . . ?
W4 O15 W1 154.8(8) . . ?
W2AB O15 W3AA 4.0(8) . . ?
W2AB O15 W6A 153.5(9) . . ?
W6A O15 W3AA 149.6(8) . . ?
W3 O9 W2AB 122.5(7) . . ?
W1 O9 W3 125.4(7) . . ?
W3AA O9 W3 121.8(7) . . ?
W3AA O9 W2AB 3.5(8) . . ?
W2AC O9 W3 118.1(7) . . ?
W12 O34 W8 121.7(6) . . ?
W11 O28 W12 152.4(6) . . ?
W5 O7 W1 159.7(8) . . ?
W2AB O7 W10A 148.6(8) . . ?
W2AB O7 W4AA 151.1(9) . . ?
W2AB O7 W5AA 146.5(9) . . ?
W3AA O7 W2AB 5.4(7) . . ?
W3AA O7 W10A 152.0(9) . . ?
W3AA O7 W4AA 155.0(9) . . ?
W3AA O7 W5AA 150.0(9) . . ?
W4AA O7 W10A 4.2(6) . . ?
W5AA O7 W10A 2.1(6) . . ?
W5AA O7 W4AA 5.8(6) . . ?
W2 O18 W1 126.3(8) . . ?
W1A O18 W2AB 122.5(9) . . ?
W1A O18 W3AA 120.1(8) . . ?
W2AB O18 W3AA 5.0(6) . . ?
W2AC O18 W1B 118.0(8) . . ?
W1A O14 W9 155.7(11) . . ?
W1A O14 W6AA 152.2(10) . . ?
W1A O14 W7AA 151.0(10) . . ?
W0AA O14 W2 157.8(10) . . ?
W9 O14 W6AA 3.6(9) . . ?
W7AA O14 W9 7.0(5) . . ?
W7AA O14 W6AA 6.0(6) . . ?
W5 O3 W6 121.6(7) . . ?
W6 O3 W10A 119.3(7) . . ?
W6 O3 W4AA 123.4(7) . . ?
W6 O3 W5AA 117.8(7) . . ?
W10A O3 W5AA 7.9(5) . . ?
W4AA O3 W10A 6.3(6) . . ?
W4AA O3 W5AA 6.3(6) . . ?
W8 O23 W2 153.9(9) . . ?
W8 O23 W1A 149.4(7) . . ?
W8 O23 W1B 154.4(8) . . ?
W1C O23 W8 152.9(9) . . ?
W4 O32 W0AA 94.3(6) . . ?
W8AA O32 W4 94.4(6) . . ?
W8AA O32 W0AA 92.1(6) . . ?
Ge1 O32 W4 123.5(6) . . ?
Ge1 O32 W8AA 124.7(7) . . ?
Ge1 O32 W10 121.8(7) . . ?
Ge1 O32 W1AA 119.1(7) . . ?
Ge1 O32 W11B 122.3(9) . . ?
Ge1 O32 W6A 126.4(7) . . ?
Ge1 O32 W0AA 119.6(7) . . ?
Ge1 O32 W9 123.7(8) . . ?
Ge1 O32 W6AA 123.8(8) . . ?
Ge1 O32 W7AA 118.9(7) . . ?
W10 O32 W7AA 95.6(8) . . ?
W1AA O32 W10 6.6(5) . . ?
W1AA O32 W7AA 92.4(8) . . ?
W6A O32 W10 90.9(6) . . ?
W6A O32 W1AA 97.0(5) . . ?
W6A O32 W9 90.3(6) . . ?
W6A O32 W6AA 92.8(7) . . ?
W6A O32 W7AA 95.7(5) . . ?
W9 O32 W10 94.4(9) . . ?
W9 O32 W1AA 91.8(9) . . ?
W9 O32 W7AA 5.6(4) . . ?
W6AA O32 W10 91.5(7) . . ?
W6AA O32 W1AA 88.7(7) . . ?
W6AA O32 W9 3.8(7) . . ?
W6AA O32 W7AA 5.1(5) . . ?
W4 O37 W5 150.9(8) . . ?
W10A O37 W6A 156.2(8) . . ?
W10A O37 W4AA 6.5(6) . . ?
W4AA O37 W6A 154.5(9) . . ?
W5AA O37 W6A 149.2(8) . . ?
W5AA O37 W10A 8.3(6) . . ?
W5AA O37 W4AA 5.9(7) . . ?
W3 O13 W2 93.0(7) . . ?
W3 O13 W1C 93.8(7) . . ?
W3 O13 W1 90.6(5) . . ?
W3 O13 W2AB 96.3(5) . . ?
W2 O13 W1 89.7(6) . . ?
Ge1 O13 W3 122.7(6) . . ?
Ge1 O13 W2 124.6(7) . . ?
Ge1 O13 W1A 120.5(7) . . ?
Ge1 O13 W1B 123.2(8) . . ?
Ge1 O13 W1C 119.9(7) . . ?
Ge1 O13 W1 126.1(6) . . ?
Ge1 O13 W2AB 120.1(7) . . ?
Ge1 O13 W3AA 120.6(7) . . ?
Ge1 O13 W2AC 124.3(7) . . ?
W1A O13 W3 96.7(5) . . ?
W1A O13 W2AB 94.0(8) . . ?
W1B O13 W3 91.6(6) . . ?
W3AA O13 W3 92.6(6) . . ?
W3AA O13 W1A 97.1(7) . . ?
W3AA O13 W2AB 4.6(5) . . ?
W2AC O13 W3 94.6(6) . . ?
W2AC O13 W1B 91.5(7) . . ?
W6A O24 W9 121.9(9) . . ?
W6A O24 W6AA 118.8(8) . . ?
W6A O24 W7AA 121.8(7) . . ?
W0AA O24 W4 124.5(7) . . ?
W9 O24 W6AA 4.4(12) . . ?
W9 O24 W7AA 1.7(13) . . ?
W6AA O24 W7AA 5.6(7) . . ?
W5 O6 W11 119.1(7) . . ?
W10A O6 W11 120.9(8) . . ?
W10A O6 W4AA 2.6(8) . . ?
W10A O6 W5AA 4.0(7) . . ?
W4AA O6 W11 123.0(8) . . ?
W4AA O6 W5AA 6.5(6) . . ?
W5AA O6 W11 117.2(7) . . ?
W11 O4 W6 121.7(6) . . ?
W8AA O33 W0AA 120.9(9) . . ?
W1AA O33 W10 7.1(6) . . ?
W9 O33 W10 121.9(10) . . ?
W9 O33 W1AA 122.4(9) . . ?
W9 O33 W7AA 7.1(6) . . ?
W6AA O33 W10 120.9(9) . . ?
W6AA O33 W1AA 121.0(9) . . ?
W6AA O33 W9 3.2(11) . . ?
W6AA O33 W7AA 4.9(9) . . ?
W7AA O33 W10 123.9(8) . . ?
W7AA O33 W1AA 123.4(8) . . ?
W1 O8 Ni2 143.2(7) . 2_676 ?
W2AB O8 W3AA 6.3(6) . . ?
W4 O40 Ni2 147.5(7) . . ?
W6A O40 Ni2 143.9(7) . . ?
W0AA O21 W8 147.8(8) . . ?
W9 O21 W8 152.0(9) . . ?
W6AA O21 W8 153.8(8) . . ?
W6AA O21 W9 4.3(11) . . ?
W7AA O21 W8 152.6(9) . . ?
W7AA O21 W9 3.0(11) . . ?
W7AA O21 W6AA 6.7(8) . . ?
W3 O16 W2 121.5(7) . . ?
W3 O16 W1A 119.1(6) . . ?
W3 O16 W1C 120.8(7) . . ?
W1B O16 W3 119.9(7) . . ?
W7 O35 W12 122.0(6) . . ?
W6 O11 W3 153.8(7) . . ?
C20 N5 Ni2 112.5(14) . . ?
C18 N5 Ni2 136.2(15) . . ?
C18 N5 C20 111.0(19) . . ?
W3 O12 W7 151.5(7) . . ?
W8AA O26 W4 121.7(8) . . ?
W10 O26 W1AA 4.5(8) . . ?
W10 O26 W6A 123.8(8) . . ?
W6A O26 W1AA 120.5(7) . . ?
W5 O30 W6 90.6(5) . . ?
W5 O30 W11 96.5(5) . . ?
W6 O30 W4AA 94.0(6) . . ?
W11 O30 W6 93.7(4) . . ?
W11 O30 W4AA 94.5(6) . . ?
Ge1 O30 W5 124.2(7) . . ?
Ge1 O30 W6 121.8(6) . . ?
Ge1 O30 W11 121.9(6) . . ?
Ge1 O30 W10A 125.5(7) . . ?
Ge1 O30 W4AA 123.3(7) . . ?
Ge1 O30 W5AA 119.7(7) . . ?
W10A O30 W6 95.4(5) . . ?
W10A O30 W11 90.0(5) . . ?
W10A O30 W4AA 4.6(6) . . ?
W5AA O30 W6 96.5(5) . . ?
W5AA O30 W11 96.9(6) . . ?
W5AA O30 W10A 7.1(5) . . ?
W5AA O30 W4AA 3.7(6) . . ?
W7 O36 W6 153.9(7) . . ?
W7 O39 Ni1 146.7(7) . . ?
W11 O29 W8AA 152.9(8) . . ?
W10 O29 W11 158.6(8) . . ?
W10 O29 W1AA 8.4(6) . . ?
W1AA O29 W11 150.6(8) . . ?
W11B O29 W11 154.6(10) . . ?
W8 O22 W7 121.4(6) . . ?
W10A O1 W5AA 8.8(6) . . ?
W4AA O1 W10A 6.4(9) . . ?
W4AA O1 W5AA 3.4(9) . . ?
C5 N2 Ni1 112.7(11) . . ?
C7 N2 Ni1 136.3(13) . . ?
C7 N2 C5 110.9(15) . . ?
W9 O20 W6AA 4.8(10) . . ?
W7AA O20 W9 8.2(7) . . ?
W7AA O20 W6AA 7.6(6) . . ?
C29 N8 Ni2 111.8(12) . . ?
C31 N8 Ni2 137.6(13) . . ?
C31 N8 C29 110.5(15) . . ?
W10 O25 W1AA 9.6(7) . . ?
C12 N3 Ni1 112.1(13) . . ?
C10 N3 Ni1 139.4(14) . . ?
C10 N3 C12 108.5(18) . . ?
C4 N1 Ni1 114.2(13) . . ?
C2 N1 Ni1 136.3(13) . . ?
C2 N1 C4 109.4(16) . . ?
C26 N7 Ni2 135.4(13) . . ?
C26 N7 C28 115.4(15) . . ?
C28 N7 Ni2 109.2(11) . . ?
W7 O31 W8 93.4(4) . . ?
W7 O31 W12 94.5(4) . . ?
W12 O31 W8 92.8(4) . . ?
Ge1 O31 W7 123.2(6) . . ?
Ge1 O31 W8 122.3(6) . . ?
Ge1 O31 W12 122.4(6) . . ?
C13 N4 Ni1 110.6(14) . . ?
C15 N4 Ni1 137.9(16) . . ?
C15 N4 C13 110.7(19) . . ?
N1 C4 C5 115.8(16) . . ?
C3 C4 N1 117(2) . . ?
C3 C4 C5 127.3(19) . . ?
C21 N6 Ni2 109.8(13) . . ?
C24 N6 Ni2 136.6(14) . . ?
C24 N6 C21 111.9(18) . . ?
C5 C6 S1 112.3(15) . . ?
N7 C26 S7 111.4(14) . . ?
N7 C26 C25 128.7(16) . . ?
C25 C26 S7 119.8(14) . . ?
N2 C5 C4 116.8(15) . . ?
C6 C5 N2 113.2(17) . . ?
C6 C5 C4 129.9(17) . . ?
N8 C29 C28 116.7(15) . . ?
C30 C29 N8 114.3(17) . . ?
C30 C29 C28 128.8(17) . . ?
N6 C21 C20 118.9(18) . . ?
N6 C21 C22 111(2) . . ?
C22 C21 C20 130(2) . . ?
C29 C28 N7 119.8(15) . . ?
C27 C28 N7 110.9(17) . . ?
C27 C28 C29 129.3(17) . . ?
C28 C27 S7 110.9(15) . . ?
N8 C31 S8 113.9(15) . . ?
N8 C31 C32 124.2(18) . . ?
C32 C31 S8 121.9(16) . . ?
N3 C12 C13 117.9(19) . . ?
C11 C12 N3 117(2) . . ?
C11 C12 C13 125(2) . . ?
N5 C20 C21 116.2(18) . . ?
C19 C20 N5 113(2) . . ?
C19 C20 C21 131(2) . . ?
N6 C24 S6 112.7(17) . . ?
N6 C24 C23 128.1(19) . . ?
C23 C24 S6 119.0(17) . . ?
C29 C30 S8 109.8(16) . . ?
C13 C14 S4 109(2) . . ?
N2 C7 S1 112.9(15) . . ?
N2 C7 C8 125(2) . . ?
N2 C7 C8A 126(2) . . ?
C8 C7 S1 121(2) . . ?
C8A C7 S1 121(2) . . ?
N3 C10 S3 115.8(17) . . ?
N3 C10 C9 123(2) . . ?
C9 C10 S3 120.9(17) . . ?
C2 S2 C3 91.2(11) . . ?
C19 S5 C18 91.3(12) . . ?
N1 C2 S2 112.4(14) . . ?
N1 C2 C1 124.8(17) . . ?
C1 C2 S2 122.8(15) . . ?
N4 C13 C12 115.9(19) . . ?
C14 C13 N4 117(2) . . ?
C14 C13 C12 127(2) . . ?
C4 C3 S2 109.9(18) . . ?
N5 C18 S5 112.8(18) . . ?
N5 C18 C17 126(2) . . ?
C17 C18 S5 121.3(17) . . ?
C20 C19 S5 112(2) . . ?
N4 C15 S4 112.8(18) . . ?
N4 C15 C16 125(2) . . ?
C16 C15 S4 121.7(16) . . ?
C21 C22 S6 113.4(19) . . ?
C12 C11 S3 109.2(19) . . ?
W12 O0AA W8AA 156.3(8) . . ?
W12 O0AA W10 151.3(8) . . ?
W12 O0AA W11B 151.4(9) . . ?
W1AA O0AA W12 153.9(8) . . ?
W1AA O0AA W10 2.7(7) . . ?
O33 W10 O32 69.0(6) . . ?
O26 W10 O32 70.9(8) . . ?
O26 W10 O33 85.4(9) . . ?
O26 W10 O0AA 150.7(10) . . ?
O29 W10 O32 84.8(8) . . ?
O29 W10 O33 150.4(9) . . ?
O29 W10 O26 99.1(11) . . ?
O29 W10 O0AA 82.9(8) . . ?
O25 W10 O32 165.4(11) . . ?
O25 W10 O33 96.4(10) . . ?
O25 W10 O26 107.9(9) . . ?
O25 W10 O29 109.7(11) . . ?
O25 W10 O0AA 98.7(11) . . ?
O0AA W10 O32 80.2(6) . . ?
O0AA W10 O33 79.5(7) . . ?
O32 W1AA W6AA 44.1(5) . . ?
O33 W1AA O32 71.1(7) . . ?
O33 W1AA O26 82.6(7) . . ?
O33 W1AA W6AA 27.3(5) . . ?
O26 W1AA O32 68.1(6) . . ?
O26 W1AA W6AA 77.0(7) . . ?
O29 W1AA O32 83.9(7) . . ?
O29 W1AA O33 155.1(10) . . ?
O29 W1AA O26 89.0(8) . . ?
O29 W1AA W6AA 127.8(8) . . ?
O25 W1AA O32 162.7(8) . . ?
O25 W1AA O33 99.6(9) . . ?
O25 W1AA O26 96.8(8) . . ?
O25 W1AA O29 104.7(12) . . ?
O25 W1AA O0AA 108.6(9) . . ?
O25 W1AA W6AA 126.5(9) . . ?
O0AA W1AA O32 86.3(7) . . ?
O0AA W1AA O33 89.0(9) . . ?
O0AA W1AA O26 154.3(10) . . ?
O0AA W1AA O29 88.6(7) . . ?
O0AA W1AA W6AA 84.4(9) . . ?
O33 W11B O32 74.0(10) . . ?
O33 W11B O0AA 84.0(12) . . ?
O26 W11B O32 74.4(9) . . ?
O26 W11B O33 89.0(12) . . ?
O26 W11B O29 96.9(13) . . ?
O26 W11B O0AA 159.6(14) . . ?
O29 W11B O32 87.7(9) . . ?
O29 W11B O33 158.5(14) . . ?
O29 W11B O0AA 83.3(10) . . ?
O25 W11B O32 170.4(16) . . ?
O25 W11B O33 97.0(12) . . ?
O25 W11B O26 102.7(13) . . ?
O25 W11B O29 101.8(15) . . ?
O25 W11B O0AA 97.2(11) . . ?
O0AA W11B O32 85.2(9) . . ?
O18 W1A O23 155.7(9) . . ?
O18 W1A O13 72.7(6) . . ?
O18 W1A O16 84.4(7) . . ?
O14 W1A O18 98.0(9) . . ?
O14 W1A O23 88.0(9) . . ?
O14 W1A O13 89.9(7) . . ?
O14 W1A O16 158.9(10) . . ?
O23 W1A O13 83.8(8) . . ?
O23 W1A O16 82.0(8) . . ?
O16 W1A O13 70.7(6) . . ?
O17 W1A O18 101.7(11) . . ?
O17 W1A O14 106.2(8) . . ?
O17 W1A O23 99.1(8) . . ?
O17 W1A O13 163.7(8) . . ?
O17 W1A O16 93.7(7) . . ?
O18 W1B O13 72.7(6) . . ?
O18 W1B W2AC 29.5(4) . . ?
O14 W1B O18 90.3(8) . . ?
O14 W1B O13 86.2(7) . . ?
O14 W1B W2AC 88.7(6) . . ?
O23 W1B O18 158.4(9) . . ?
O23 W1B O14 84.3(9) . . ?
O23 W1B O13 86.1(7) . . ?
O23 W1B W2AC 129.2(7) . . ?
O13 W1B W2AC 43.2(5) . . ?
O16 W1B O18 89.1(9) . . ?
O16 W1B O14 160.4(9) . . ?
O16 W1B O23 89.1(8) . . ?
O16 W1B O13 75.0(6) . . ?
O16 W1B W2AC 81.2(7) . . ?
O17 W1B O18 100.1(10) . . ?
O17 W1B O14 98.1(8) . . ?
O17 W1B O23 101.3(9) . . ?
O17 W1B O13 171.7(13) . . ?
O17 W1B O16 101.2(10) . . ?
O17 W1B W2AC 129.4(10) . . ?
O18 W1C O13 69.5(6) . . ?
O14 W1C O18 89.6(10) . . ?
O14 W1C O13 86.5(8) . . ?
O14 W1C O16 158.2(10) . . ?
O23 W1C O18 155.9(10) . . ?
O23 W1C O14 89.7(9) . . ?
O23 W1C O13 86.4(8) . . ?
O23 W1C O16 88.7(10) . . ?
O16 W1C O18 83.2(8) . . ?
O16 W1C O13 71.7(7) . . ?
O17 W1C O18 97.0(9) . . ?
O17 W1C O14 103.0(11) . . ?
O17 W1C O23 106.7(9) . . ?
O17 W1C O13 163.7(11) . . ?
O17 W1C O16 98.3(11) . . ?
O15 W1 O13 78.7(5) . . ?
O9 W1 O15 150.7(8) . . ?
O9 W1 O7 92.8(8) . . ?
O9 W1 O18 91.4(7) . . ?
O9 W1 O13 72.3(6) . . ?
O7 W1 O15 79.4(6) . . ?
O7 W1 O13 82.1(6) . . ?
O18 W1 O15 82.3(7) . . ?
O18 W1 O7 149.8(7) . . ?
O18 W1 O13 70.8(6) . . ?
O8 W1 O15 102.0(7) . . ?
O8 W1 O9 107.1(8) . . ?
O8 W1 O7 99.1(8) . . ?
O8 W1 O18 108.1(9) . . ?
O8 W1 O13 178.7(9) . . ?
O15 W2AB O9 153.4(9) . . ?
O15 W2AB O18 86.3(8) . . ?
O15 W2AB O13 84.0(7) . . ?
O9 W2AB O13 69.5(6) . . ?
O7 W2AB O15 89.7(8) . . ?
O7 W2AB O9 90.3(8) . . ?
O7 W2AB O18 155.5(9) . . ?
O7 W2AB O13 85.6(7) . . ?
O18 W2AB O9 82.8(7) . . ?
O18 W2AB O13 69.9(6) . . ?
O8 W2AB O15 110.0(8) . . ?
O8 W2AB O9 95.9(8) . . ?
O8 W2AB O7 102.4(9) . . ?
O8 W2AB O18 101.7(10) . . ?
O8 W2AB O13 163.6(9) . . ?
O15 W3AA O18 80.4(6) . . ?
O15 W3AA O13 82.7(6) . . ?
O9 W3AA O15 155.0(9) . . ?
O9 W3AA O18 84.5(7) . . ?
O9 W3AA O13 73.5(6) . . ?
O7 W3AA O15 88.0(8) . . ?
O7 W3AA O9 99.2(7) . . ?
O7 W3AA O18 157.9(10) . . ?
O7 W3AA O13 90.1(7) . . ?
O7 W3AA O8 104.3(9) . . ?
O18 W3AA O13 69.9(6) . . ?
O8 W3AA O15 101.4(8) . . ?
O8 W3AA O9 99.9(9) . . ?
O8 W3AA O18 96.4(7) . . ?
O8 W3AA O13 165.1(9) . . ?
O15 W6A O32 86.6(5) . . ?
O15 W6A O37 82.7(5) . . ?
O15 W6A W9 92.8(6) . . ?
O15 W6A W6AA 94.5(5) . . ?
O32 W6A W9 46.3(5) . . ?
O32 W6A W6AA 44.2(4) . . ?
O37 W6A O32 83.9(5) . . ?
O37 W6A W9 130.2(6) . . ?
O37 W6A W6AA 128.0(6) . . ?
O24 W6A O15 94.7(6) . . ?
O24 W6A O32 75.9(5) . . ?
O24 W6A O37 159.7(7) . . ?
O24 W6A O26 90.5(6) . . ?
O24 W6A W9 29.6(5) . . ?
O24 W6A W6AA 31.9(5) . . ?
O40 W6A O15 99.3(6) . . ?
O40 W6A O32 173.6(6) . . ?
O40 W6A O37 99.3(6) . . ?
O40 W6A O24 101.0(6) . . ?
O40 W6A O26 100.2(6) . . ?
O40 W6A W9 130.3(6) . . ?
O40 W6A W6AA 132.1(6) . . ?
O26 W6A O15 158.5(6) . . ?
O26 W6A O32 74.4(5) . . ?
O26 W6A O37 85.2(6) . . ?
O26 W6A W9 81.5(6) . . ?
O26 W6A W6AA 79.1(5) . . ?
W9 W6A W6AA 2.9(6) . . ?
O7 W10A W11 126.3(6) . . ?
O7 W10A O30 80.7(6) . . ?
O3 W10A W11 83.5(5) . . ?
O3 W10A O7 78.6(6) . . ?
O3 W10A O30 72.2(6) . . ?
O37 W10A W11 95.5(5) . . ?
O37 W10A O7 80.4(6) . . ?
O37 W10A O3 153.0(8) . . ?
O37 W10A O30 87.8(7) . . ?
O6 W10A W11 31.9(5) . . ?
O6 W10A O7 158.2(9) . . ?
O6 W10A O3 92.8(7) . . ?
O6 W10A O37 100.6(7) . . ?
O6 W10A O30 77.6(6) . . ?
O30 W10A W11 45.7(4) . . ?
O1 W10A W11 138.0(7) . . ?
O1 W10A O7 94.4(7) . . ?
O1 W10A O3 96.5(7) . . ?
O1 W10A O37 101.9(7) . . ?
O1 W10A O6 106.6(9) . . ?
O1 W10A O30 168.3(8) . . ?
O7 W4AA O3 83.1(7) . . ?
O7 W4AA O30 81.1(7) . . ?
O3 W4AA O30 70.0(6) . . ?
O37 W4AA O7 83.9(9) . . ?
O37 W4AA O3 152.2(10) . . ?
O37 W4AA O30 83.8(7) . . ?
O6 W4AA O7 152.2(10) . . ?
O6 W4AA O3 87.7(8) . . ?
O6 W4AA O37 92.6(8) . . ?
O6 W4AA O30 71.1(6) . . ?
O1 W4AA O7 104.9(10) . . ?
O1 W4AA O3 101.6(10) . . ?
O1 W4AA O37 105.4(9) . . ?
O1 W4AA O6 102.7(11) . . ?
O1 W4AA O30 169.4(12) . . ?
O7 W5AA O3 84.8(8) . . ?
O7 W5AA O6 161.8(9) . . ?
O7 W5AA O30 88.3(7) . . ?
O3 W5AA O30 73.0(6) . . ?
O37 W5AA O7 90.5(7) . . ?
O37 W5AA O3 164.1(9) . . ?
O37 W5AA O6 94.9(9) . . ?
O37 W5AA O30 91.8(7) . . ?
O6 W5AA O3 85.3(7) . . ?
O6 W5AA O30 74.2(7) . . ?
O1 W5AA O7 101.8(9) . . ?
O1 W5AA O3 93.4(7) . . ?
O1 W5AA O37 102.4(8) . . ?
O1 W5AA O6 93.9(8) . . ?
O1 W5AA O30 162.3(8) . . ?
O15 W2AC O9 161.9(9) . . ?
O15 W2AC O7 83.5(7) . . ?
O15 W2AC O13 87.7(6) . . ?
O15 W2AC W1B 89.8(6) . . ?
O9 W2AC O7 89.1(6) . . ?
O9 W2AC O13 75.4(6) . . ?
O9 W2AC W1B 82.9(6) . . ?
O7 W2AC O13 86.9(7) . . ?
O7 W2AC W1B 132.1(7) . . ?
O18 W2AC O15 90.8(7) . . ?
O18 W2AC O9 91.9(7) . . ?
O18 W2AC O7 163.9(8) . . ?
O18 W2AC O13 77.8(6) . . ?
O18 W2AC O8 104.3(8) . . ?
O18 W2AC W1B 32.5(5) . . ?
O13 W2AC W1B 45.3(4) . . ?
O8 W2AC O15 101.5(7) . . ?
O8 W2AC O9 95.1(7) . . ?
O8 W2AC O7 91.6(6) . . ?
O8 W2AC O13 170.5(8) . . ?
O8 W2AC W1B 136.1(7) . . ?
O14 W0AA O32 85.2(7) . . ?
O14 W0AA O24 90.4(9) . . ?
O14 W0AA O33 155.2(9) . . ?
O14 W0AA O21 88.9(9) . . ?
O24 W0AA O32 69.7(7) . . ?
O24 W0AA O33 83.5(8) . . ?
O33 W0AA O32 70.2(6) . . ?
O21 W0AA O32 85.6(7) . . ?
O21 W0AA O24 155.3(9) . . ?
O21 W0AA O33 86.9(7) . . ?
O20 W0AA O14 109.0(9) . . ?
O20 W0AA O32 164.1(10) . . ?
O20 W0AA O24 102.1(10) . . ?
O20 W0AA O33 95.8(7) . . ?
O20 W0AA O21 101.4(11) . . ?
O14 W9 O32 82.7(8) . . ?
O14 W9 W6A 85.0(7) . . ?
O32 W9 W6A 43.4(5) . . ?
O24 W9 O14 86.9(10) . . ?
O24 W9 O32 71.9(8) . . ?
O24 W9 O21 156.4(12) . . ?
O24 W9 W6A 28.5(5) . . ?
O33 W9 O14 156.6(13) . . ?
O33 W9 O32 74.5(10) . . ?
O33 W9 O24 90.7(11) . . ?
O33 W9 O21 90.9(11) . . ?
O33 W9 W6A 81.9(8) . . ?
O21 W9 O14 82.4(9) . . ?
O21 W9 O32 85.8(9) . . ?
O21 W9 W6A 128.9(9) . . ?
O20 W9 O14 100.5(14) . . ?
O20 W9 O32 174.8(13) . . ?
O20 W9 O24 104.0(11) . . ?
O20 W9 O33 102.7(12) . . ?
O20 W9 O21 98.6(11) . . ?
O20 W9 W6A 132.4(10) . . ?
O14 W6AA O32 82.1(6) . . ?
O14 W6AA W1AA 129.1(7) . . ?
O14 W6AA W6A 83.0(6) . . ?
O32 W6AA W1AA 47.2(5) . . ?
O32 W6AA W6A 43.0(5) . . ?
O24 W6AA O14 82.0(7) . . ?
O24 W6AA O32 72.2(7) . . ?
O24 W6AA W1AA 85.7(8) . . ?
O24 W6AA W6A 29.4(4) . . ?
O33 W6AA O14 160.8(10) . . ?
O33 W6AA O32 78.7(8) . . ?
O33 W6AA O24 92.2(11) . . ?
O33 W6AA O21 98.0(9) . . ?
O33 W6AA O20 105.0(9) . . ?
O33 W6AA W1AA 31.8(5) . . ?
O33 W6AA W6A 83.2(9) . . ?
O21 W6AA O14 81.6(9) . . ?
O21 W6AA O32 89.8(8) . . ?
O21 W6AA O24 157.1(9) . . ?
O21 W6AA W1AA 92.3(7) . . ?
O21 W6AA W6A 132.0(7) . . ?
O20 W6AA O14 94.1(8) . . ?
O20 W6AA O32 169.9(12) . . ?
O20 W6AA O24 98.1(10) . . ?
O20 W6AA O21 98.9(11) . . ?
O20 W6AA W1AA 136.7(8) . . ?
O20 W6AA W6A 127.4(10) . . ?
W6A W6AA W1AA 64.2(5) . . ?
O14 W7AA O32 81.3(6) . . ?
O14 W7AA O24 81.5(7) . . ?
O24 W7AA O32 66.6(5) . . ?
O33 W7AA O14 152.0(9) . . ?
O33 W7AA O32 71.4(8) . . ?
O33 W7AA O24 82.1(8) . . ?
O21 W7AA O14 89.3(9) . . ?
O21 W7AA O32 88.6(7) . . ?
O21 W7AA O24 154.5(8) . . ?
O21 W7AA O33 95.8(11) . . ?
O20 W7AA O14 103.0(13) . . ?
O20 W7AA O32 161.4(8) . . ?
O20 W7AA O24 95.8(7) . . ?
O20 W7AA O33 101.1(10) . . ?
O20 W7AA O21 109.4(8) . . ?

loop_
_geom_bond_atom_site_label_1
_geom_bond_atom_site_label_2
_geom_bond_distance
_geom_bond_site_symmetry_2
_geom_bond_publ_flag
W4 O15 1.852(13) . ?
W4 O32 2.300(13) . ?
W4 O37 1.849(13) . ?
W4 O24 1.942(13) . ?
W4 O40 1.705(13) . ?
W4 O26 1.962(14) . ?
W3 O9 1.936(12) . ?
W3 O13 2.298(11) . ?
W3 O16 1.897(11) . ?
W3 O11 1.943(12) . ?
W3 O12 1.865(12) . ?
W3 O10 1.704(11) . ?
W5 W6 3.237(11) . ?
W5 O7 1.891(18) . ?
W5 O3 1.816(15) . ?
W5 O37 2.027(15) . ?
W5 O6 1.956(18) . ?
W5 O30 2.250(17) . ?
W5 O1 1.682(17) . ?
W7 O35 1.861(12) . ?
W7 O12 1.939(12) . ?
W7 O36 1.857(12) . ?
W7 O39 1.709(11) . ?
W7 O22 1.942(11) . ?
W7 O31 2.274(10) . ?
W2 O18 1.822(17) . ?
W2 O14 1.89(3) . ?
W2 O23 2.028(17) . ?
W2 O13 2.321(17) . ?
W2 O16 1.94(3) . ?
W2 O17 1.647(17) . ?
W8 O34 1.937(12) . ?
W8 O23 1.890(13) . ?
W8 O21 1.965(11) . ?
W8 O22 1.904(11) . ?
W8 O31 2.332(11) . ?
W8 O19 1.652(12) . ?
W6 O3 1.892(12) . ?
W6 O4 1.943(12) . ?
W6 O11 1.872(12) . ?
W6 O30 2.305(10) . ?
W6 O36 1.932(12) . ?
W6 O2 1.679(11) . ?
W8AA O32 2.27(2) . ?
W8AA O33 1.789(17) . ?
W8AA O26 1.88(2) . ?
W8AA O29 2.018(16) . ?
W8AA O25 1.70(2) . ?
W8AA O0AA 1.96(2) . ?
W12 O34 1.897(12) . ?
W12 O28 1.934(12) . ?
W12 O35 1.975(11) . ?
W12 O38 1.708(13) . ?
W12 O31 2.293(12) . ?
W12 O0AA 1.855(10) . ?
W11 O28 1.862(12) . ?
W11 O6 1.976(12) . ?
W11 O4 1.897(11) . ?
W11 O5 1.655(12) . ?
W11 O30 2.292(12) . ?
W11 O29 1.928(11) . ?
W11 W10A 3.205(10) . ?
Ge1 O32 1.705(10) . ?
Ge1 O13 1.716(12) . ?
Ge1 O30 1.718(11) . ?
Ge1 O31 1.704(12) . ?
Ni2 O8 2.251(12) 2_676 ?
Ni2 O40 2.084(11) . ?
Ni2 N5 2.084(15) . ?
Ni2 N8 2.058(14) . ?
Ni2 N7 2.079(14) . ?
Ni2 N6 2.147(17) . ?
Ni1 O39 2.127(12) . ?
Ni1 O1W 2.101(12) . ?
Ni1 N2 2.100(14) . ?
Ni1 N3 2.049(15) . ?
Ni1 N1 2.097(16) . ?
Ni1 N4 2.130(16) . ?
S7 C26 1.727(17) . ?
S7 C27 1.71(2) . ?
S1 C6 1.68(2) . ?
S1 C7 1.697(19) . ?
S8 C31 1.70(2) . ?
S8 C30 1.68(2) . ?
S3 C10 1.67(2) . ?
S3 C11 1.73(3) . ?
S4 C14 1.67(3) . ?
S4 C15 1.73(2) . ?
S6 C24 1.70(2) . ?
S6 C22 1.60(3) . ?
O15 W1 2.072(15) . ?
O15 W2AB 1.835(16) . ?
O15 W3AA 1.981(18) . ?
O15 W6A 1.898(14) . ?
O15 W2AC 1.893(16) . ?
O9 W1 1.794(15) . ?
O9 W2AB 2.009(15) . ?
O9 W3AA 1.852(18) . ?
O9 W2AC 1.896(16) . ?
O7 W1 1.945(17) . ?
O7 W2AB 1.81(2) . ?
O7 W3AA 1.706(17) . ?
O7 W10A 2.137(16) . ?
O7 W4AA 1.98(2) . ?
O7 W5AA 1.868(19) . ?
O7 W2AC 1.966(16) . ?
O18 W1A 1.89(2) . ?
O18 W1B 1.93(2) . ?
O18 W1C 2.039(19) . ?
O18 W1 1.882(18) . ?
O18 W2AB 1.97(2) . ?
O18 W3AA 2.059(17) . ?
O18 W2AC 1.766(15) . ?
O14 W1A 1.729(16) . ?
O14 W1B 1.92(2) . ?
O14 W1C 1.83(2) . ?
O14 W0AA 1.807(16) . ?
O14 W9 1.99(3) . ?
O14 W6AA 2.094(18) . ?
O14 W7AA 1.96(2) . ?
O3 W10A 2.004(15) . ?
O3 W4AA 1.980(18) . ?
O3 W5AA 2.022(16) . ?
O23 W1A 1.95(2) . ?
O23 W1B 1.89(2) . ?
O23 W1C 1.797(19) . ?
O32 W10 2.39(2) . ?
O32 W1AA 2.368(19) . ?
O32 W11B 2.25(2) . ?
O32 W6A 2.198(14) . ?
O32 W0AA 2.365(18) . ?
O32 W9 2.31(2) . ?
O32 W6AA 2.246(19) . ?
O32 W7AA 2.394(18) . ?
O37 W6A 1.956(13) . ?
O37 W10A 1.881(15) . ?
O37 W4AA 1.911(19) . ?
O37 W5AA 1.792(16) . ?
O13 W1A 2.284(16) . ?
O13 W1B 2.252(16) . ?
O13 W1C 2.315(18) . ?
O13 W1 2.366(16) . ?
O13 W2AB 2.344(18) . ?
O13 W3AA 2.280(18) . ?
O13 W2AC 2.170(16) . ?
O24 W6A 1.799(13) . ?
O24 W0AA 1.92(2) . ?
O24 W9 1.86(2) . ?
O24 W6AA 1.94(2) . ?
O24 W7AA 2.097(15) . ?
O6 W10A 1.705(15) . ?
O6 W4AA 1.91(2) . ?
O6 W5AA 1.95(2) . ?
O33 W10 2.09(2) . ?
O33 W1AA 1.98(2) . ?
O33 W11B 1.97(3) . ?
O33 W0AA 2.047(17) . ?
O33 W9 1.86(3) . ?
O33 W6AA 1.724(18) . ?
O33 W7AA 1.92(3) . ?
O8 W1 1.630(16) . ?
O8 W2AB 1.692(18) . ?
O8 W3AA 1.750(18) . ?
O8 W2AC 1.839(16) . ?
O40 W6A 1.786(13) . ?
O21 W0AA 1.90(2) . ?
O21 W9 1.96(2) . ?
O21 W6AA 1.87(2) . ?
O21 W7AA 1.733(15) . ?
O16 W1A 2.074(16) . ?
O16 W1B 1.870(19) . ?
O16 W1C 1.98(2) . ?
N5 C20 1.40(3) . ?
N5 C18 1.31(2) . ?
O26 W10 1.82(2) . ?
O26 W1AA 2.048(16) . ?
O26 W11B 1.82(3) . ?
O26 W6A 1.894(14) . ?
O30 W10A 2.239(17) . ?
O30 W4AA 2.357(19) . ?
O30 W5AA 2.187(18) . ?
O29 W10 1.774(19) . ?
O29 W1AA 1.85(2) . ?
O29 W11B 1.83(3) . ?
O1 W10A 1.697(17) . ?
O1 W4AA 1.576(19) . ?
O1 W5AA 1.776(17) . ?
N2 C5 1.41(2) . ?
N2 C7 1.32(2) . ?
O20 W0AA 1.684(17) . ?
O20 W9 1.70(2) . ?
O20 W6AA 1.780(18) . ?
O20 W7AA 1.669(17) . ?
N8 C29 1.40(2) . ?
N8 C31 1.31(2) . ?
O25 W10 1.61(2) . ?
O25 W1AA 1.647(19) . ?
O25 W11B 1.73(2) . ?
N3 C12 1.38(2) . ?
N3 C10 1.32(2) . ?
N1 C4 1.39(2) . ?
N1 C2 1.34(2) . ?
N7 C26 1.29(2) . ?
N7 C28 1.41(2) . ?
N4 C13 1.37(3) . ?
N4 C15 1.28(2) . ?
C4 C5 1.47(3) . ?
C4 C3 1.30(3) . ?
N6 C21 1.38(2) . ?
N6 C24 1.31(2) . ?
C6 C5 1.31(2) . ?
C26 C25 1.45(2) . ?
C29 C28 1.40(2) . ?
C29 C30 1.36(2) . ?
C21 C20 1.46(3) . ?
C21 C22 1.38(3) . ?
C28 C27 1.38(2) . ?
C31 C32 1.42(3) . ?
C12 C13 1.49(3) . ?
C12 C11 1.31(3) . ?
C20 C19 1.35(3) . ?
C24 C23 1.44(3) . ?
C14 C13 1.33(3) . ?
C7 C8 1.49(5) . ?
C7 C8A 1.48(5) . ?
C10 C9 1.50(3) . ?
S2 C2 1.70(2) . ?
S2 C3 1.70(2) . ?
S5 C18 1.71(2) . ?
S5 C19 1.65(3) . ?
O17 W1A 1.716(17) . ?
O17 W1B 1.719(17) . ?
O17 W1C 1.685(18) . ?
C2 C1 1.49(3) . ?
C17 C18 1.44(3) . ?
C16 C15 1.45(3) . ?
O0AA W10 2.06(2) . ?
O0AA W1AA 1.805(16) . ?
O0AA W11B 2.00(3) . ?
W1AA W6AA 3.23(2) . ?
W1B W2AC 3.167(17) . ?
W6A W9 3.20(2) . ?
W6A W6AA 3.22(2) . ?
